data_2002630
loop_
_publ_author_name
'Postel, M von'
'Mueller-Buschbaum, Hk'

_publ_section_title 'Zur Kenntnis von Rb Ba3 Ca4 Cu3 V7 O28'
_journal_name_full 'Journal of Alloys Compd.'
_journal_page_first 165
_journal_page_last 169
_journal_paper_doi 10.1016/0925-8388(93)90488-9
_journal_volume 200
_journal_year 1993
_chemical_formula_structural '(Rb0.5 Ca0.25) Ba3 Ca4 Cu3 V7 O28'
_chemical_formula_sum 'Ba3 Ca4.25 Cu3 O28 Rb0.5 V7'
_chemical_name_systematic
;
Rubidium calcium barium copper vanadium oxide (0.5/4.3/3/3/7/28)
;
_space_group_IT_number 186
_symmetry_cell_setting hexagonal
_symmetry_Int_Tables_number 186
_symmetry_space_group_name_Hall 'P 6c -2c'
_symmetry_space_group_name_H-M 'P 63 m c'
_cell_angle_alpha 90
_cell_angle_beta 90
_cell_angle_gamma 120
_cell_formula_units_Z 2
_cell_length_a 11.1751(8)
_cell_length_b 11.1751(8)
_cell_length_c 12.434(2)
_cell_volume 1344.8
_refine_ls_R_factor_all 0.076
_cod_original_formula_sum 'Ba3 Ca4.25 Cu3 O28 Rb.5 V7'
_cod_database_code 2002630

loop_
_symmetry_equiv_pos_as_xyz
x,y,z
-y,x-y,z
y-x,-x,z
-y,-x,z
y-x,y,z
x,x-y,z
-x,-y,1/2+z
y,y-x,1/2+z
x-y,x,1/2+z
y,x,1/2+z
x-y,-y,1/2+z
-x,y-x,1/2+z

loop_
_atom_site_label
_atom_site_type_symbol
_atom_site_symmetry_multiplicity
_atom_site_Wyckoff_symbol
_atom_site_fract_x
_atom_site_fract_y
_atom_site_fract_z
_atom_site_occupancy
_atom_site_attached_hydrogens
_atom_site_calc_flag
Ba1 Ba2+ 6 c 0.1426(6) 0.2852(1) 0.25 1. 0 d
Cu1 Cu2+ 6 c 0.5402(1) 0.0804(3) 0.2528(4) 1. 0 d
Rb1 Rb1+ 2 b 0.6667 0.3333 0.9466(4) 0.5 0 d
Ca1 Ca2+ 2 b 0.6667 0.3333 0.9466(4) 0.25 0 d
Ca2 Ca2+ 2 a 0. 0. 0.9981(6) 1. 0 d
Ca3 Ca2+ 6 c 0.5358(3) 0.0716(5) 0.5273(4) 1. 0 d
V1 V5+ 2 b 0.6667 0.3333 0.6827(5) 1. 0 d
V2 V5+ 6 c 0.1725(3) 0.3450(6) 0.9048(4) 1. 0 d
V3 V5+ 6 c 0.3524(6) 0.1762(3) 0.0883(4) 1. 0 d
O1 O2- 6 c 0.1825(6) 0.3650(12) 0.0389(6) 1. 0 d
O2 O2- 6 c 0.0897(6) 0.9103(6) 0.6127(6) 1. 0 d
O3 O2- 12 d 0.9268(6) 0.3359(6) 0.1452(6) 1. 0 d
O4 O2- 6 c 0.1798(11) 0.0899(6) 0.3653(6) 1. 0 d
O5 O2- 12 d 0.5681(6) 0.9082(6) 0.8666(6) 1. 0 d
O6 O2- 6 c 0.3854(12) 0.1927(6) 0.9585(6) 1. 0 d
O7 O2- 6 c 0.1730(11) 0.5865(6) 0.2233(6) 1. 0 d
O8 O2- 2 b 0.3333 0.6667 0.0383(7) 1. 0 d

loop_
_atom_type_symbol
_atom_type_oxidation_number
Ba2+ 2.000
Cu2+ 2.000
Rb1+ 1.000
Ca2+ 2.000
V5+ 5.000
O2- -2.000
